data_7109687
loop_
_publ_author_name
'Ming-Chuan Cheng'
'Chi-Lun Mai'
'Chen-Yu Yeh'
'Gene-Hsiang Lee'
'Shie-Ming Peng'

_publ_section_title
;
 Facile synthesis of heterotrimetallic metal-string complex
 [NiCoRh(dpa)4Cl2] through direct metal replacement
;
_journal_name_full Chem.Commun.
_journal_page_first 7938
_journal_paper_doi 10.1039/c3cc43909g
_journal_volume 49
_journal_year 2013
_chemical_formula_sum 'C43.5 H40 Cl5 Co F6 N12 Ni O0.5 P Rh'
_chemical_formula_weight 1281.65
_chemical_name_systematic
; 
 ? 
;
_space_group_IT_number 14
_symmetry_cell_setting monoclinic
_symmetry_space_group_name_Hall '-P 2yn'
_symmetry_space_group_name_H-M 'P 1 21/n 1'
_atom_sites_solution_hydrogens geom
_atom_sites_solution_primary direct
_atom_sites_solution_secondary difmap
_audit_creation_method SHELXL-97
_cell_angle_alpha 90.00
_cell_angle_beta 92.8115(10)
_cell_angle_gamma 90.00
_cell_formula_units_Z 4
_cell_length_a 11.5298(3)
_cell_length_b 21.0861(4)
_cell_length_c 20.3746(5)
_cell_measurement_reflns_used 28891
_cell_measurement_temperature 150(2)
_cell_measurement_theta_max 27.50
_cell_measurement_theta_min 1.39
_cell_volume 4947.5(2)
_computing_cell_refinement DENZO-SMN
_computing_data_collection 'NONIUS COLLECT'
_computing_data_reduction DENZO-SMN
_computing_molecular_graphics 'Bruker SHELXTL'
_computing_publication_material 'Bruker SHELXTL'
_computing_structure_refinement 'SHELXL-97 (Sheldrick, 1997)'
_computing_structure_solution 'SHELXS-97 (Sheldrick, 1990)'
_diffrn_ambient_temperature 150(2)
_diffrn_measured_fraction_theta_full 0.997
_diffrn_measured_fraction_theta_max 0.997
_diffrn_measurement_device_type 'NONIUS KappaCCD'
_diffrn_measurement_method '\w scans'
_diffrn_radiation_monochromator graphite
_diffrn_radiation_source 'fine-focus sealed tube'
_diffrn_radiation_type MoK\a
_diffrn_radiation_wavelength 0.71073
_diffrn_reflns_av_R_equivalents 0.0493
_diffrn_reflns_av_sigmaI/netI 0.0719
_diffrn_reflns_limit_h_max 14
_diffrn_reflns_limit_h_min -14
_diffrn_reflns_limit_k_max 27
_diffrn_reflns_limit_k_min -27
_diffrn_reflns_limit_l_max 26
_diffrn_reflns_limit_l_min -26
_diffrn_reflns_number 28891
_diffrn_reflns_theta_full 27.50
_diffrn_reflns_theta_max 27.50
_diffrn_reflns_theta_min 1.39
_exptl_absorpt_coefficient_mu 1.411
_exptl_absorpt_correction_T_max 0.713
_exptl_absorpt_correction_T_min 0.592
_exptl_absorpt_correction_type multi-scan
_exptl_crystal_colour red-brown
_exptl_crystal_density_diffrn 1.721
_exptl_crystal_density_method 'not measured'
_exptl_crystal_description block
_exptl_crystal_F_000 2572
_exptl_crystal_size_max 0.40
_exptl_crystal_size_mid 0.25
_exptl_crystal_size_min 0.23
_refine_diff_density_max 1.523
_refine_diff_density_min -0.809
_refine_diff_density_rms 0.137
_refine_ls_extinction_method none
_refine_ls_goodness_of_fit_ref 1.030
_refine_ls_hydrogen_treatment constr
_refine_ls_matrix_type full
_refine_ls_number_parameters 651
_refine_ls_number_reflns 11320
_refine_ls_number_restraints 10
_refine_ls_restrained_S_all 1.149
_refine_ls_R_factor_all 0.0923
_refine_ls_R_factor_gt 0.0529
_refine_ls_shift/su_max 0.005
_refine_ls_shift/su_mean 0.000
_refine_ls_structure_factor_coef Fsqd
_refine_ls_weighting_details 'calc w=1/[\s^2^(Fo^2^)+(0.0871P)^2^+0.0000P] where P=(Fo^2^+2Fc^2^)/3'
_refine_ls_weighting_scheme calc
_refine_ls_wR_factor_gt 0.1421
_refine_ls_wR_factor_ref 0.1553
_reflns_number_gt 7223
_reflns_number_total 11320
_reflns_threshold_expression >2sigma(I)
_cod_data_source_file c3cc43909g.txt
_cod_data_source_block ic15629-1
_cod_original_sg_symbol_H-M P2(1)/n
_cod_original_formula_sum 'C43.50 H40 Cl5 Co F6 N12 Ni O0.50 P Rh'
_cod_database_code 7109687

loop_
_symmetry_equiv_pos_as_xyz
'x, y, z'
'-x+1/2, y+1/2, -z+1/2'
'-x, -y, -z'
'x-1/2, -y-1/2, z-1/2'

loop_
_atom_site_label
_atom_site_type_symbol
_atom_site_fract_x
_atom_site_fract_y
_atom_site_fract_z
_atom_site_U_iso_or_equiv
_atom_site_adp_type
_atom_site_occupancy
_atom_site_symmetry_multiplicity
_atom_site_calc_flag
_atom_site_refinement_flags
_atom_site_disorder_assembly
_atom_site_disorder_group
M1 Rh 0.22299(4) 0.20224(2) 0.38112(2) 0.02136(13) Uani 0.50 1 d P A 1
M2 Ni 0.17242(4) 0.27973(2) 0.16570(2) 0.02221(13) Uani 0.50 1 d P A 1
M2' Ni 0.22299(4) 0.20224(2) 0.38112(2) 0.02136(13) Uani 0.50 1 d P A 2
M1' Rh 0.17242(4) 0.27973(2) 0.16570(2) 0.02221(13) Uani 0.50 1 d P A 2
Co2 Co 0.19487(5) 0.24563(3) 0.27554(3) 0.01761(15) Uani 1 1 d . . .
Cl1 Cl 0.24197(12) 0.15993(6) 0.49197(6) 0.0409(3) Uani 1 1 d . . .
Cl2 Cl 0.14693(12) 0.31924(7) 0.05421(6) 0.0396(3) Uani 1 1 d . . .
N1 N 0.2279(4) 0.19184(19) 0.13926(19) 0.0329(10) Uani 1 1 d . . .
N2 N 0.3057(4) 0.18327(19) 0.24647(19) 0.0308(10) Uani 1 1 d . A .
N3 N 0.3806(4) 0.17153(19) 0.3536(2) 0.0331(10) Uani 1 1 d . . .
N4 N 0.1127(4) 0.36222(19) 0.2077(2) 0.0325(10) Uani 1 1 d . . .
N5 N 0.0833(4) 0.30416(18) 0.3028(2) 0.0312(10) Uani 1 1 d . A .
N6 N 0.0554(4) 0.23737(19) 0.3914(2) 0.0325(10) Uani 1 1 d . . .
N7 N 0.0061(4) 0.24499(19) 0.16887(19) 0.0311(10) Uani 1 1 d . . .
N8 N 0.0739(4) 0.18386(19) 0.2578(2) 0.0321(10) Uani 1 1 d . A .
N9 N 0.1491(4) 0.12146(19) 0.3432(2) 0.0337(10) Uani 1 1 d . . .
N10 N 0.3411(4) 0.31145(19) 0.1806(2) 0.0304(10) Uani 1 1 d . . .
N11 N 0.3160(4) 0.30541(19) 0.2927(2) 0.0328(10) Uani 1 1 d . A .
N12 N 0.2985(4) 0.28901(18) 0.4047(2) 0.0333(10) Uani 1 1 d . . .
C1 C 0.1963(5) 0.1661(3) 0.0803(3) 0.0420(14) Uani 1 1 d . A .
H1 H 0.1579 0.1920 0.0479 0.050 Uiso 1 1 calc R . .
C2 C 0.2177(6) 0.1044(3) 0.0658(3) 0.0555(17) Uani 1 1 d . . .
H2 H 0.1952 0.0879 0.0237 0.067 Uiso 1 1 calc R A .
C3 C 0.2729(6) 0.0654(3) 0.1131(3) 0.0536(17) Uani 1 1 d . A .
H3 H 0.2881 0.0222 0.1038 0.064 Uiso 1 1 calc R . .
C4 C 0.3048(5) 0.0907(3) 0.1731(3) 0.0440(14) Uani 1 1 d . . .
H4 H 0.3417 0.0648 0.2061 0.053 Uiso 1 1 calc R A .
C5 C 0.2827(4) 0.1554(2) 0.1861(3) 0.0326(12) Uani 1 1 d . A .
C6 C 0.3960(4) 0.1642(2) 0.2883(2) 0.0301(11) Uani 1 1 d . A .
C7 C 0.5026(5) 0.1425(2) 0.2671(3) 0.0371(13) Uani 1 1 d . . .
H7 H 0.5132 0.1367 0.2216 0.044 Uiso 1 1 calc R A .
C8 C 0.5922(5) 0.1293(3) 0.3124(3) 0.0445(14) Uani 1 1 d . A .
H8 H 0.6646 0.1144 0.2984 0.053 Uiso 1 1 calc R . .
C9 C 0.5756(5) 0.1383(3) 0.3786(3) 0.0475(15) Uani 1 1 d . . .
H9 H 0.6360 0.1293 0.4107 0.057 Uiso 1 1 calc R A .
C10 C 0.4694(5) 0.1604(3) 0.3968(3) 0.0399(13) Uani 1 1 d . A .
H10 H 0.4588 0.1682 0.4420 0.048 Uiso 1 1 calc R . .
C11 C 0.1086(5) 0.4170(3) 0.1743(3) 0.0405(13) Uani 1 1 d . A .
H11 H 0.1425 0.4183 0.1328 0.049 Uiso 1 1 calc R . .
C12 C 0.0581(5) 0.4715(3) 0.1969(3) 0.0464(15) Uani 1 1 d . . .
H12 H 0.0573 0.5094 0.1717 0.056 Uiso 1 1 calc R A .
C13 C 0.0088(5) 0.4692(3) 0.2569(3) 0.0456(14) Uani 1 1 d . A .
H13 H -0.0309 0.5052 0.2728 0.055 Uiso 1 1 calc R . .
C14 C 0.0172(5) 0.4145(2) 0.2941(3) 0.0404(14) Uani 1 1 d . . .
H14 H -0.0122 0.4136 0.3369 0.048 Uiso 1 1 calc R A .
C15 C 0.0684(5) 0.3612(2) 0.2691(2) 0.0325(12) Uani 1 1 d . A .
C16 C 0.0101(5) 0.2835(2) 0.3505(2) 0.0303(11) Uani 1 1 d . A .
C17 C -0.1067(5) 0.3019(2) 0.3533(3) 0.0369(12) Uani 1 1 d . . .
H17 H -0.1385 0.3330 0.3239 0.044 Uiso 1 1 calc R A .
C18 C -0.1744(5) 0.2742(3) 0.3992(3) 0.0448(14) Uani 1 1 d . A .
H18 H -0.2530 0.2869 0.4025 0.054 Uiso 1 1 calc R . .
C19 C -0.1275(5) 0.2277(3) 0.4406(3) 0.0433(14) Uani 1 1 d . . .
H19 H -0.1733 0.2077 0.4721 0.052 Uiso 1 1 calc R A .
C20 C -0.0144(5) 0.2113(3) 0.4351(3) 0.0385(13) Uani 1 1 d . A .
H20 H 0.0174 0.1796 0.4639 0.046 Uiso 1 1 calc R . .
C21 C -0.0826(5) 0.2693(3) 0.1308(2) 0.0366(12) Uani 1 1 d . A .
H21 H -0.0661 0.3007 0.0992 0.044 Uiso 1 1 calc R . .
C22 C -0.1964(5) 0.2502(3) 0.1363(3) 0.0424(14) Uani 1 1 d . . .
H22 H -0.2565 0.2672 0.1080 0.051 Uiso 1 1 calc R A .
C23 C -0.2214(5) 0.2059(3) 0.1836(3) 0.0504(16) Uani 1 1 d . A .
H23 H -0.2993 0.1926 0.1885 0.060 Uiso 1 1 calc R . .
C24 C -0.1327(5) 0.1810(3) 0.2237(3) 0.0460(15) Uani 1 1 d . . .
H24 H -0.1490 0.1504 0.2562 0.055 Uiso 1 1 calc R A .
C25 C -0.0193(5) 0.2010(2) 0.2160(2) 0.0327(12) Uani 1 1 d . A .
C26 C 0.0807(5) 0.1246(2) 0.2872(2) 0.0337(12) Uani 1 1 d . A .
C27 C 0.0306(5) 0.0701(2) 0.2594(3) 0.0428(14) Uani 1 1 d . . .
H27 H -0.0177 0.0730 0.2204 0.051 Uiso 1 1 calc R A .
C28 C 0.0514(5) 0.0119(3) 0.2887(3) 0.0460(15) Uani 1 1 d . A .
H28 H 0.0167 -0.0255 0.2706 0.055 Uiso 1 1 calc R . .
C29 C 0.1244(5) 0.0090(3) 0.3454(3) 0.0433(14) Uani 1 1 d . . .
H29 H 0.1409 -0.0307 0.3659 0.052 Uiso 1 1 calc R A .
C30 C 0.1715(5) 0.0628(2) 0.3707(3) 0.0396(13) Uani 1 1 d . A .
H30 H 0.2219 0.0601 0.4090 0.047 Uiso 1 1 calc R . .
C31 C 0.4099(5) 0.3203(2) 0.1297(3) 0.0372(13) Uani 1 1 d . A .
H31 H 0.3772 0.3130 0.0867 0.045 Uiso 1 1 calc R . .
C32 C 0.5245(5) 0.3391(3) 0.1360(3) 0.0417(14) Uani 1 1 d . . .
H32 H 0.5686 0.3462 0.0985 0.050 Uiso 1 1 calc R A .
C33 C 0.5732(5) 0.3472(3) 0.1995(3) 0.0405(13) Uani 1 1 d . A .
H33 H 0.6522 0.3595 0.2064 0.049 Uiso 1 1 calc R . .
C34 C 0.5052(5) 0.3372(2) 0.2520(3) 0.0361(12) Uani 1 1 d . . .
H34 H 0.5378 0.3422 0.2954 0.043 Uiso 1 1 calc R A .
C35 C 0.3880(5) 0.3195(2) 0.2425(2) 0.0320(12) Uani 1 1 d . A .
C36 C 0.3365(5) 0.3273(2) 0.3563(2) 0.0333(12) Uani 1 1 d . A .
C37 C 0.3829(5) 0.3864(3) 0.3721(3) 0.0435(14) Uani 1 1 d . . .
H37 H 0.4040 0.4142 0.3380 0.052 Uiso 1 1 calc R A .
C38 C 0.3985(5) 0.4051(3) 0.4365(3) 0.0481(16) Uani 1 1 d . A .
H38 H 0.4329 0.4449 0.4472 0.058 Uiso 1 1 calc R . .
C39 C 0.3633(6) 0.3649(3) 0.4858(3) 0.0492(16) Uani 1 1 d . . .
H39 H 0.3740 0.3763 0.5308 0.059 Uiso 1 1 calc R A .
C40 C 0.3125(6) 0.3080(3) 0.4675(3) 0.0464(15) Uani 1 1 d . A .
H40 H 0.2860 0.2810 0.5009 0.056 Uiso 1 1 calc R . .
P1 P 0.70613(15) 0.47931(9) 0.36772(9) 0.0556(5) Uani 1 1 d . . .
F1 F 0.8389(4) 0.4738(3) 0.3843(3) 0.1131(19) Uani 1 1 d D . .
F2 F 0.7287(5) 0.4489(4) 0.2985(2) 0.161(3) Uani 1 1 d . . .
F3 F 0.6812(4) 0.40815(18) 0.3924(2) 0.0957(15) Uani 1 1 d . . .
F4 F 0.5719(3) 0.4855(2) 0.3487(2) 0.0891(15) Uani 1 1 d . . .
F5 F 0.6851(4) 0.5037(2) 0.4393(2) 0.0856(13) Uani 1 1 d . . .
F6 F 0.7270(4) 0.5493(3) 0.3441(3) 0.134(2) Uani 1 1 d . . .
C41 C 0.5635(10) 0.0987(4) 0.0501(4) 0.118(4) Uani 1 1 d D . .
H41A H 0.5034 0.0689 0.0642 0.142 Uiso 0.631(6) 1 calc PR B 3
H41B H 0.6375 0.0874 0.0740 0.142 Uiso 0.631(6) 1 calc PR B 3
H41C H 0.6490 0.0963 0.0478 0.142 Uiso 0.369(6) 1 d PR B 4
H41D H 0.5396 0.0682 0.0838 0.142 Uiso 0.369(6) 1 d PR B 4
Cl3 Cl 0.52470(16) 0.17549(9) 0.07254(9) 0.0679(5) Uani 1 1 d D B .
Cl4 Cl 0.5806(5) 0.0882(2) -0.03636(19) 0.0896(13) Uani 0.631(6) 1 d PD B 3
Cl4' Cl 0.5138(8) 0.0828(4) -0.0190(3) 0.0896(13) Uani 0.369(6) 1 d PD B 4
C42 C 0.8501(12) -0.0110(6) 0.4345(5) 0.064(4) Uani 0.50 1 d PD C 1
H42A H 0.8239 -0.0457 0.4630 0.076 Uiso 0.50 1 calc PR C 1
H42B H 0.9314 -0.0204 0.4243 0.076 Uiso 0.50 1 calc PR C 1
Cl5 Cl 0.8497(5) 0.05689(18) 0.4783(3) 0.1115(19) Uani 0.50 1 d PD C 1
Cl6 Cl 0.7676(4) -0.0137(2) 0.3624(2) 0.0898(14) Uani 0.50 1 d PD C 1
O1 O 0.5000 0.0000 0.5000 0.227(7) Uiso 1 2 d SD . 2
C43 C 0.289(3) 0.009(3) 0.575(2) 0.34(2) Uiso 0.50 1 d PD . 2
H43A H 0.2768 0.0403 0.6081 0.515 Uiso 0.50 1 d PR . 2
H43B H 0.2309 0.0145 0.5395 0.515 Uiso 0.50 1 d PR . 2
H43C H 0.2819 -0.0325 0.5931 0.515 Uiso 0.50 1 d PR . 2
C44 C 0.4037(18) 0.0124(11) 0.5423(11) 0.139(9) Uiso 0.50 1 d PD . 2
H44A H 0.3982 0.0567 0.5321 0.167 Uiso 0.50 1 d PR . 2
H44B H 0.4473 0.0115 0.5837 0.167 Uiso 0.50 1 d PR . 2
C45 C 0.6297(14) 0.0115(11) 0.5113(11) 0.126(7) Uiso 0.50 1 d PD . 2
H45A H 0.6508 -0.0222 0.5412 0.151 Uiso 0.50 1 d PR . 2
H45B H 0.6298 0.0489 0.5381 0.151 Uiso 0.50 1 d PR . 2
C46 C 0.746(3) 0.020(3) 0.476(2) 0.34(2) Uiso 0.50 1 d PD . 2
H46A H 0.8111 0.0268 0.5066 0.515 Uiso 0.50 1 d PR . 2
H46B H 0.7597 -0.0172 0.4504 0.515 Uiso 0.50 1 d PR . 2
H46C H 0.7380 0.0561 0.4471 0.515 Uiso 0.50 1 d PR . 2

loop_
_atom_site_aniso_label
_atom_site_aniso_U_11
_atom_site_aniso_U_22
_atom_site_aniso_U_33
_atom_site_aniso_U_23
_atom_site_aniso_U_13
_atom_site_aniso_U_12
M1 0.0252(3) 0.0219(2) 0.0169(2) -0.00034(17) -0.00015(18) -0.00241(18)
M2 0.0223(3) 0.0253(3) 0.0189(2) -0.00044(17) 0.00069(18) 0.00060(18)
M2' 0.0252(3) 0.0219(2) 0.0169(2) -0.00034(17) -0.00015(18) -0.00241(18)
M1' 0.0223(3) 0.0253(3) 0.0189(2) -0.00044(17) 0.00069(18) 0.00060(18)
Co2 0.0211(3) 0.0181(3) 0.0134(3) 0.0010(2) -0.0014(2) -0.0020(2)
Cl1 0.0489(9) 0.0448(8) 0.0288(7) 0.0024(6) -0.0006(6) -0.0038(6)
Cl2 0.0386(8) 0.0524(8) 0.0281(7) 0.0058(6) 0.0030(6) 0.0052(6)
N1 0.035(3) 0.038(2) 0.025(2) -0.0036(18) -0.0017(19) 0.0059(19)
N2 0.036(3) 0.031(2) 0.025(2) 0.0002(17) -0.0003(19) -0.0016(18)
N3 0.037(3) 0.033(2) 0.029(2) 0.0023(18) -0.002(2) -0.0041(19)
N4 0.033(3) 0.033(2) 0.032(2) 0.0025(18) 0.004(2) -0.0002(19)
N5 0.034(3) 0.030(2) 0.030(2) 0.0064(18) 0.0051(19) 0.0006(18)
N6 0.036(3) 0.036(2) 0.026(2) -0.0003(18) 0.0032(19) -0.0012(19)
N7 0.034(3) 0.036(2) 0.023(2) -0.0024(18) -0.0017(19) 0.0012(19)
N8 0.033(3) 0.033(2) 0.029(2) 0.0030(18) -0.0015(19) -0.0013(19)
N9 0.039(3) 0.031(2) 0.031(2) 0.0053(18) 0.002(2) -0.0005(19)
N10 0.032(3) 0.034(2) 0.025(2) 0.0013(17) 0.0012(19) 0.0006(18)
N11 0.038(3) 0.034(2) 0.026(2) -0.0015(18) 0.003(2) -0.0023(19)
N12 0.045(3) 0.030(2) 0.025(2) -0.0065(17) -0.003(2) -0.0044(19)
C1 0.050(4) 0.049(4) 0.027(3) -0.007(2) -0.004(3) 0.002(3)
C2 0.059(4) 0.058(4) 0.048(4) -0.020(3) -0.007(3) 0.002(3)
C3 0.061(4) 0.039(3) 0.059(4) -0.021(3) -0.013(3) 0.007(3)
C4 0.050(4) 0.038(3) 0.044(4) -0.006(3) -0.009(3) 0.003(3)
C5 0.030(3) 0.034(3) 0.033(3) -0.002(2) 0.002(2) 0.000(2)
C6 0.035(3) 0.026(3) 0.030(3) 0.003(2) 0.001(2) -0.003(2)
C7 0.038(3) 0.041(3) 0.032(3) 0.002(2) 0.000(2) -0.002(2)
C8 0.036(3) 0.052(4) 0.045(4) 0.005(3) 0.001(3) 0.004(3)
C9 0.037(4) 0.062(4) 0.042(4) 0.013(3) -0.011(3) -0.004(3)
C10 0.037(3) 0.051(3) 0.031(3) 0.005(2) -0.005(3) -0.003(3)
C11 0.044(4) 0.041(3) 0.038(3) 0.008(2) 0.007(3) -0.005(3)
C12 0.064(4) 0.027(3) 0.049(4) 0.005(2) 0.011(3) 0.004(3)
C13 0.047(4) 0.034(3) 0.056(4) -0.002(3) 0.008(3) 0.007(3)
C14 0.051(4) 0.032(3) 0.039(3) -0.005(2) 0.011(3) -0.003(3)
C15 0.035(3) 0.033(3) 0.029(3) -0.001(2) 0.000(2) -0.001(2)
C16 0.033(3) 0.031(3) 0.027(3) -0.003(2) 0.000(2) -0.002(2)
C17 0.034(3) 0.036(3) 0.040(3) 0.002(2) 0.003(3) -0.001(2)
C18 0.037(3) 0.051(4) 0.048(4) 0.000(3) 0.013(3) 0.001(3)
C19 0.039(3) 0.055(4) 0.037(3) 0.007(3) 0.011(3) -0.007(3)
C20 0.039(3) 0.048(3) 0.029(3) 0.008(2) 0.005(2) -0.004(3)
C21 0.038(3) 0.045(3) 0.026(3) 0.003(2) -0.001(2) 0.005(3)
C22 0.033(3) 0.061(4) 0.034(3) 0.000(3) 0.004(3) 0.004(3)
C23 0.028(3) 0.079(4) 0.044(4) 0.015(3) -0.003(3) -0.007(3)
C24 0.042(4) 0.058(4) 0.038(3) 0.008(3) 0.000(3) -0.014(3)
C25 0.032(3) 0.036(3) 0.030(3) -0.001(2) -0.001(2) -0.001(2)
C26 0.039(3) 0.035(3) 0.026(3) 0.002(2) -0.001(2) -0.005(2)
C27 0.051(4) 0.037(3) 0.039(3) -0.001(2) -0.011(3) -0.014(3)
C28 0.059(4) 0.037(3) 0.042(3) -0.001(3) 0.005(3) -0.010(3)
C29 0.060(4) 0.029(3) 0.041(3) 0.003(2) 0.006(3) -0.001(3)
C30 0.049(4) 0.038(3) 0.031(3) 0.006(2) 0.003(3) 0.005(3)
C31 0.041(3) 0.045(3) 0.026(3) -0.003(2) 0.002(2) 0.004(3)
C32 0.037(3) 0.054(4) 0.036(3) -0.001(3) 0.014(3) 0.002(3)
C33 0.032(3) 0.042(3) 0.047(4) -0.003(3) 0.007(3) 0.002(2)
C34 0.039(3) 0.037(3) 0.032(3) -0.001(2) -0.003(2) 0.002(2)
C35 0.039(3) 0.026(3) 0.031(3) 0.001(2) 0.000(2) 0.003(2)
C36 0.036(3) 0.036(3) 0.028(3) -0.004(2) 0.003(2) -0.005(2)
C37 0.049(4) 0.038(3) 0.044(3) -0.005(3) 0.012(3) -0.005(3)
C38 0.063(4) 0.047(4) 0.034(3) -0.012(3) 0.007(3) -0.017(3)
C39 0.065(4) 0.046(4) 0.036(3) -0.008(3) 0.003(3) -0.012(3)
C40 0.070(5) 0.044(3) 0.025(3) -0.002(2) 0.002(3) -0.003(3)
P1 0.0467(11) 0.0713(12) 0.0477(10) -0.0072(9) -0.0104(8) 0.0057(9)
F1 0.051(3) 0.152(4) 0.134(4) -0.071(4) -0.022(3) 0.029(3)
F2 0.118(5) 0.294(9) 0.073(4) -0.085(5) 0.023(3) -0.065(5)
F3 0.116(4) 0.047(2) 0.120(4) -0.007(2) -0.035(3) 0.015(2)
F4 0.051(2) 0.088(3) 0.125(4) 0.057(3) -0.029(3) -0.015(2)
F5 0.109(4) 0.084(3) 0.065(3) -0.018(2) 0.006(3) 0.010(3)
F6 0.096(4) 0.135(5) 0.166(5) 0.086(4) -0.056(4) -0.064(3)
C41 0.172(11) 0.108(7) 0.080(6) 0.026(6) 0.061(7) 0.051(7)
Cl3 0.0641(12) 0.0739(12) 0.0651(12) 0.0032(9) -0.0018(9) 0.0100(9)
Cl4 0.123(4) 0.099(2) 0.047(2) -0.0112(16) 0.0079(19) 0.002(3)
Cl4' 0.123(4) 0.099(2) 0.047(2) -0.0112(16) 0.0079(19) 0.002(3)
C42 0.071(10) 0.069(9) 0.050(8) 0.020(7) -0.004(7) -0.028(8)
Cl5 0.151(5) 0.046(2) 0.131(4) -0.004(2) -0.060(4) 0.009(3)
Cl6 0.096(3) 0.094(3) 0.077(3) -0.019(2) -0.015(3) 0.046(3)

loop_
_atom_type_symbol
_atom_type_description
_atom_type_scat_dispersion_real
_atom_type_scat_dispersion_imag
_atom_type_scat_source
C C 0.0033 0.0016 'International Tables Vol C Tables 4.2.6.8 and 6.1.1.4'
H H 0.0000 0.0000 'International Tables Vol C Tables 4.2.6.8 and 6.1.1.4'
N N 0.0061 0.0033 'International Tables Vol C Tables 4.2.6.8 and 6.1.1.4'
F F 0.0171 0.0103 'International Tables Vol C Tables 4.2.6.8 and 6.1.1.4'
P P 0.1023 0.0942 'International Tables Vol C Tables 4.2.6.8 and 6.1.1.4'
Cl Cl 0.1484 0.1585 'International Tables Vol C Tables 4.2.6.8 and 6.1.1.4'
Co Co 0.3494 0.9721 'International Tables Vol C Tables 4.2.6.8 and 6.1.1.4'
Ni Ni 0.3393 1.1124 'International Tables Vol C Tables 4.2.6.8 and 6.1.1.4'
Rh Rh -1.1178 0.9187 'International Tables Vol C Tables 4.2.6.8 and 6.1.1.4'
O O 0.0106 0.0060 'International Tables Vol C Tables 4.2.6.8 and 6.1.1.4'

loop_
_geom_angle_atom_site_label_1
_geom_angle_atom_site_label_2
_geom_angle_atom_site_label_3
_geom_angle
_geom_angle_site_symmetry_1
_geom_angle_site_symmetry_3
N3 M1 N9 89.53(17) . .
N3 M1 N12 88.52(17) . .
N9 M1 N12 171.11(16) . .
N3 M1 N6 169.64(16) . .
N9 M1 N6 87.87(17) . .
N12 M1 N6 92.51(17) . .
N3 M1 Co2 87.51(12) . .
N9 M1 Co2 86.67(12) . .
N12 M1 Co2 84.58(11) . .
N6 M1 Co2 82.33(11) . .
N3 M1 Cl1 95.66(12) . .
N9 M1 Cl1 93.58(12) . .
N12 M1 Cl1 95.24(12) . .
N6 M1 Cl1 94.52(12) . .
Co2 M1 Cl1 176.83(4) . .
N1 M2 N7 89.39(17) . .
N1 M2 N10 91.60(16) . .
N7 M2 N10 169.64(16) . .
N1 M2 N4 170.50(16) . .
N7 M2 N4 87.52(16) . .
N10 M2 N4 89.85(16) . .
N1 M2 Co2 87.27(11) . .
N7 M2 Co2 85.44(11) . .
N10 M2 Co2 84.30(11) . .
N4 M2 Co2 83.52(11) . .
N1 M2 Cl2 95.15(12) . .
N7 M2 Cl2 94.67(11) . .
N10 M2 Cl2 95.51(12) . .
N4 M2 Cl2 94.06(12) . .
Co2 M2 Cl2 177.57(4) . .
N5 Co2 N11 91.01(18) . .
N5 Co2 N8 89.96(18) . .
N11 Co2 N8 179.02(18) . .
N5 Co2 N2 178.03(17) . .
N11 Co2 N2 90.95(18) . .
N8 Co2 N2 88.08(18) . .
N5 Co2 M1 92.91(12) . .
N11 Co2 M1 91.28(12) . .
N8 Co2 M1 88.53(12) . .
N2 Co2 M1 87.27(12) . .
N5 Co2 M2 92.03(12) . .
N11 Co2 M2 91.05(12) . .
N8 Co2 M2 89.06(12) . .
N2 Co2 M2 87.72(12) . .
M1 Co2 M2 174.50(3) . .
C1 N1 C5 119.5(5) . .
C1 N1 M2 121.7(4) . .
C5 N1 M2 118.0(3) . .
C6 N2 C5 122.5(4) . .
C6 N2 Co2 119.9(3) . .
C5 N2 Co2 117.4(3) . .
C10 N3 C6 119.4(5) . .
C10 N3 M1 122.7(4) . .
C6 N3 M1 117.9(3) . .
C11 N4 C15 118.0(4) . .
C11 N4 M2 121.3(4) . .
C15 N4 M2 120.6(3) . .
C16 N5 C15 123.5(4) . .
C16 N5 Co2 116.6(3) . .
C15 N5 Co2 119.3(3) . .
C20 N6 C16 118.1(5) . .
C20 N6 M1 120.5(4) . .
C16 N6 M1 121.2(3) . .
C21 N7 C25 118.3(5) . .
C21 N7 M2 121.8(3) . .
C25 N7 M2 119.5(3) . .
C26 N8 C25 121.8(4) . .
C26 N8 Co2 120.2(3) . .
C25 N8 Co2 118.0(3) . .
C26 N9 C30 118.5(4) . .
C26 N9 M1 119.5(3) . .
C30 N9 M1 122.0(4) . .
C31 N10 C35 118.3(4) . .
C31 N10 M2 121.2(3) . .
C35 N10 M2 120.4(3) . .
C35 N11 C36 122.8(4) . .
C35 N11 Co2 117.9(3) . .
C36 N11 Co2 118.9(3) . .
C40 N12 C36 119.0(4) . .
C40 N12 M1 120.9(4) . .
C36 N12 M1 120.1(3) . .
N1 C1 C2 122.3(5) . .
C1 C2 C3 119.6(6) . .
C4 C3 C2 118.7(6) . .
C3 C4 C5 120.1(5) . .
N1 C5 N2 116.6(4) . .
N1 C5 C4 119.7(5) . .
N2 C5 C4 123.4(5) . .
N3 C6 N2 116.3(4) . .
N3 C6 C7 119.9(5) . .
N2 C6 C7 123.7(5) . .
C8 C7 C6 120.0(5) . .
C7 C8 C9 119.3(6) . .
C10 C9 C8 118.4(5) . .
N3 C10 C9 122.9(5) . .
N4 C11 C12 123.7(5) . .
C13 C12 C11 117.9(5) . .
C12 C13 C14 119.8(5) . .
C15 C14 C13 119.8(5) . .
N4 C15 C14 120.6(5) . .
N4 C15 N5 114.8(4) . .
C14 C15 N5 124.5(5) . .
N6 C16 N5 115.0(4) . .
N6 C16 C17 120.7(5) . .
N5 C16 C17 123.9(5) . .
C18 C17 C16 119.1(5) . .
C17 C18 C19 119.7(5) . .
C20 C19 C18 118.5(5) . .
N6 C20 C19 123.9(5) . .
N7 C21 C22 122.4(5) . .
C21 C22 C23 119.1(5) . .
C24 C23 C22 119.7(6) . .
C23 C24 C25 119.4(5) . .
N7 C25 N8 114.8(4) . .
N7 C25 C24 121.1(5) . .
N8 C25 C24 123.8(5) . .
N9 C26 N8 115.2(4) . .
N9 C26 C27 120.8(5) . .
N8 C26 C27 123.7(5) . .
C28 C27 C26 119.9(5) . .
C27 C28 C29 118.8(5) . .
C30 C29 C28 119.6(5) . .
C29 C30 N9 122.4(5) . .
N10 C31 C32 124.5(5) . .
C31 C32 C33 117.4(5) . .
C34 C33 C32 118.9(5) . .
C33 C34 C35 121.1(5) . .
N10 C35 N11 115.8(5) . .
N10 C35 C34 119.8(5) . .
N11 C35 C34 124.3(5) . .
N12 C36 N11 115.7(4) . .
N12 C36 C37 119.9(5) . .
N11 C36 C37 124.1(5) . .
C38 C37 C36 120.6(5) . .
C37 C38 C39 119.1(5) . .
C40 C39 C38 118.0(5) . .
N12 C40 C39 123.2(5) . .
F1 P1 F6 88.4(3) . .
F1 P1 F5 91.0(3) . .
F6 P1 F5 90.5(3) . .
F1 P1 F2 87.7(3) . .
F6 P1 F2 94.2(4) . .
F5 P1 F2 175.1(4) . .
F1 P1 F4 178.3(3) . .
F6 P1 F4 90.6(2) . .
F5 P1 F4 90.3(3) . .
F2 P1 F4 91.0(3) . .
F1 P1 F3 93.0(3) . .
F6 P1 F3 178.4(3) . .
F5 P1 F3 88.7(3) . .
F2 P1 F3 86.6(3) . .
F4 P1 F3 88.0(2) . .
Cl4' C41 Cl3 110.8(6) . .
Cl4' C41 Cl4 29.0(3) . .
Cl3 C41 Cl4 114.4(5) . .
Cl5 C42 Cl6 117.7(8) . .
C44 O1 C44 179.998(5) . 3_656
C44 O1 C45 130.6(12) . .
C44 O1 C45 49.4(12) 3_656 .
C44 O1 C45 49.4(12) . 3_656
C44 O1 C45 130.6(12) 3_656 3_656
C45 O1 C45 179.997(2) . 3_656
C46 C43 C44 85(3) 3_656 .
C45 C44 O1 67.8(13) 3_656 .
C45 C44 C43 97(3) 3_656 .
O1 C44 C43 163(3) . .
C45 C44 C46 55.9(16) 3_656 3_656
O1 C44 C46 122(2) . 3_656
C43 C44 C46 41(2) . 3_656
C44 C45 O1 62.8(11) 3_656 .
C44 C45 C46 83(2) 3_656 .
O1 C45 C46 144(3) . .
C43 C46 C45 94(3) 3_656 .
C43 C46 C44 53(2) 3_656 3_656
C45 C46 C44 41.1(14) . 3_656

loop_
_geom_bond_atom_site_label_1
_geom_bond_atom_site_label_2
_geom_bond_distance
_geom_bond_site_symmetry_2
M1 N3 2.034(4) .
M1 N9 2.039(4) .
M1 N12 2.072(4) .
M1 N6 2.090(4) .
M1 Co2 2.3455(7) .
M1 Cl1 2.4281(13) .
M2 N1 2.041(4) .
M2 N7 2.056(4) .
M2 N10 2.065(4) .
M2 N4 2.071(4) .
M2 Co2 2.3527(7) .
M2 Cl2 2.4240(13) .
Co2 N5 1.886(4) .
Co2 N11 1.901(4) .
Co2 N8 1.930(4) .
Co2 N2 1.946(4) .
N1 C1 1.351(6) .
N1 C5 1.358(6) .
N2 C6 1.373(6) .
N2 C5 1.377(6) .
N3 C10 1.337(6) .
N3 C6 1.359(6) .
N4 C11 1.339(6) .
N4 C15 1.375(6) .
N5 C16 1.388(6) .
N5 C15 1.392(6) .
N6 C20 1.347(6) .
N6 C16 1.367(6) .
N7 C21 1.354(6) .
N7 C25 1.376(6) .
N8 C26 1.386(6) .
N8 C25 1.387(6) .
N9 C26 1.356(6) .
N9 C30 1.377(6) .
N10 C31 1.348(6) .
N10 C35 1.359(6) .
N11 C35 1.382(6) .
N11 C36 1.384(6) .
N12 C40 1.344(6) .
N12 C36 1.362(6) .
C1 C2 1.359(8) .
C2 C3 1.397(8) .
C3 C4 1.367(8) .
C4 C5 1.414(7) .
C6 C7 1.400(7) .
C7 C8 1.379(7) .
C8 C9 1.383(8) .
C9 C10 1.379(8) .
C11 C12 1.378(8) .
C12 C13 1.375(8) .
C13 C14 1.380(7) .
C14 C15 1.379(7) .
C16 C17 1.405(7) .
C17 C18 1.379(7) .
C18 C19 1.386(8) .
C19 C20 1.359(8) .
C21 C22 1.382(7) .
C22 C23 1.382(8) .
C23 C24 1.380(8) .
C24 C25 1.391(7) .
C26 C27 1.394(7) .
C27 C28 1.379(7) .
C28 C29 1.397(8) .
C29 C30 1.350(7) .
C31 C32 1.379(7) .
C32 C33 1.397(8) .
C33 C34 1.373(7) .
C34 C35 1.406(7) .
C36 C37 1.388(7) .
C37 C38 1.375(7) .
C38 C39 1.390(8) .
C39 C40 1.378(8) .
P1 F1 1.556(4) .
P1 F6 1.575(5) .
P1 F5 1.576(4) .
P1 F2 1.582(5) .
P1 F4 1.582(4) .
P1 F3 1.613(5) .
C41 Cl4' 1.530(10) .
C41 Cl3 1.747(8) .
C41 Cl4 1.795(8) .
C42 Cl5 1.688(12) .
C42 Cl6 1.710(11) .
O1 C44 1.462(17) .
O1 C44 1.462(17) 3_656
O1 C45 1.521(16) .
O1 C45 1.522(16) 3_656
C43 C46 1.25(7) 3_656
C43 C44 1.51(2) .
C44 C45 1.25(3) 3_656
C44 C46 1.88(5) 3_656
C45 C44 1.25(3) 3_656
C45 C46 1.57(2) .
C46 C43 1.25(7) 3_656
C46 C44 1.88(5) 3_656
